data_7219332
loop_
_publ_author_name
'Liu, Xuan-Wen'
'Guo, Rui'
'Liu, He'
'Yu, Ye-Qi'
'Qi, Wei Xi'
'Xu, Jing-Yuan'
'Xie, Cheng-Zhi'

_publ_section_title
;
 Two series of novel 3D potentially porous heterometallic Cu--Ln
 coordination frameworks assembled by 3,4-Pyridinedicarboxylic acid with
 different topologies and channels: syntheses, structures, luminescence
 and magnetic properties
;
_journal_name_full 'RSC Adv.'
_journal_paper_doi 10.1039/C4RA13533D
_journal_year 2015
_chemical_formula_sum 'C32 H62 Cu2 Er2 N4 O42'
_chemical_formula_weight 1636.46
_chemical_name_systematic
; 
 ? 
;
_space_group_IT_number 14
_symmetry_cell_setting monoclinic
_symmetry_space_group_name_Hall '-P 2ybc'
_symmetry_space_group_name_H-M 'P 1 21/c 1'
_atom_sites_solution_hydrogens geom
_atom_sites_solution_primary direct
_atom_sites_solution_secondary difmap
_audit_creation_method SHELXL-97
_audit_update_record
;
2015-01-15 deposited with the CCDC.
2015-01-19 downloaded from the CCDC.
;
_cell_angle_alpha 90.00
_cell_angle_beta 99.98(3)
_cell_angle_gamma 90.00
_cell_formula_units_Z 2
_cell_length_a 10.632(2)
_cell_length_b 13.862(3)
_cell_length_c 19.498(4)
_cell_measurement_reflns_used 5639
_cell_measurement_temperature 113(2)
_cell_measurement_theta_max 28.5510
_cell_measurement_theta_min 3.6250
_cell_volume 2830.1(10)
_computing_cell_refinement crystalclear
_computing_data_collection crystalclear
_computing_data_reduction crystalclear
_computing_molecular_graphics 'Bruker SHELXTL'
_computing_publication_material 'Bruker SHELXTL'
_computing_structure_refinement 'SHELXL-97 (Sheldrick, 1997)'
_computing_structure_solution 'SHELXS-97 (Sheldrick, 1990)'
_diffrn_ambient_temperature 113(2)
_diffrn_measured_fraction_theta_full 0.998
_diffrn_measured_fraction_theta_max 0.998
_diffrn_measurement_device_type 'rigaku saturn'
_diffrn_measurement_method '\w scans'
_diffrn_radiation_monochromator confocal
_diffrn_radiation_source 'rotating anode'
_diffrn_radiation_type MoK\a
_diffrn_radiation_wavelength 0.71073
_diffrn_reflns_av_R_equivalents 0.0323
_diffrn_reflns_av_unetI/netI 0.0506
_diffrn_reflns_limit_h_max 12
_diffrn_reflns_limit_h_min -12
_diffrn_reflns_limit_k_max 16
_diffrn_reflns_limit_k_min -11
_diffrn_reflns_limit_l_max 23
_diffrn_reflns_limit_l_min -14
_diffrn_reflns_number 10839
_diffrn_reflns_theta_full 25.49
_diffrn_reflns_theta_max 25.49
_diffrn_reflns_theta_min 2.94
_diffrn_standards_decay_% 0
_diffrn_standards_interval_count 0
_diffrn_standards_interval_time 0
_diffrn_standards_number 0
_exptl_absorpt_coefficient_mu 3.788
_exptl_absorpt_correction_T_max 0.5330
_exptl_absorpt_correction_T_min 0.5179
_exptl_absorpt_correction_type multi-scan
_exptl_absorpt_process_details crystalclear
_exptl_crystal_colour blue
_exptl_crystal_density_diffrn 1.920
_exptl_crystal_density_method 'not measured'
_exptl_crystal_description block
_exptl_crystal_F_000 1624
_exptl_crystal_size_max 0.20
_exptl_crystal_size_mid 0.19
_exptl_crystal_size_min 0.19
_refine_diff_density_max 1.238
_refine_diff_density_min -1.505
_refine_diff_density_rms 0.147
_refine_ls_extinction_method none
_refine_ls_goodness_of_fit_ref 1.039
_refine_ls_hydrogen_treatment mixed
_refine_ls_matrix_type full
_refine_ls_number_parameters 439
_refine_ls_number_reflns 5239
_refine_ls_number_restraints 30
_refine_ls_restrained_S_all 1.075
_refine_ls_R_factor_all 0.0409
_refine_ls_R_factor_gt 0.0344
_refine_ls_shift/su_max 0.001
_refine_ls_shift/su_mean 0.000
_refine_ls_structure_factor_coef Fsqd
_refine_ls_weighting_details 'calc w=1/[\s^2^(Fo^2^)+(0.0326P)^2^+6.9877P] where P=(Fo^2^+2Fc^2^)/3'
_refine_ls_weighting_scheme calc
_refine_ls_wR_factor_gt 0.0784
_refine_ls_wR_factor_ref 0.0833
_reflns_number_gt 4577
_reflns_number_total 5239
_reflns_threshold_expression >2sigma(I)
_cod_data_source_file c4ra13533d2.cif
_cod_data_source_block 5-Er
_cod_depositor_comments
;
The following automatic conversions were performed:

'_exptl_absorpt_correction_type' value 'MULTI-SCAN' changed to
'multi-scan' according to
/usr/data/users/saulius/crontab/automatic-downloads/rss-feeds/RSC/lib/dictionaries/cif_core.dic
dictionary named 'cif_core.dic' version 2.4.2 from 2011-04-26.

Automatic conversion script
Id: cif_fix_values 2935 2014-11-11 08:27:57Z andrius 
;
_cod_original_cell_volume 2830.3(10)
_cod_original_sg_symbol_H-M P21/c
_cod_database_code 7219332

loop_
_symmetry_equiv_pos_as_xyz
'x, y, z'
'-x, y+1/2, -z+1/2'
'-x, -y, -z'
'x, -y-1/2, z-1/2'

loop_
_atom_site_label
_atom_site_type_symbol
_atom_site_fract_x
_atom_site_fract_y
_atom_site_fract_z
_atom_site_U_iso_or_equiv
_atom_site_adp_type
_atom_site_occupancy
_atom_site_symmetry_multiplicity
_atom_site_calc_flag
_atom_site_refinement_flags
_atom_site_disorder_assembly
_atom_site_disorder_group
O1 O 0.7840(3) 0.4236(2) 0.87866(19) 0.0132(8) Uani 1 1 d . . .
Er1 Er 0.155016(19) 0.067076(15) 0.555911(12) 0.00917(9) Uani 1 1 d . . .
Cu1 Cu 0.75657(5) 0.06790(4) 0.78942(3) 0.01012(14) Uani 1 1 d U . .
N1 N 0.8710(4) 0.1798(3) 0.7796(2) 0.0130(9) Uani 1 1 d . A .
C1 C 0.8489(4) 0.2607(3) 0.8124(3) 0.0136(11) Uani 1 1 d . . .
H1A H 0.7839 0.2605 0.8388 0.016 Uiso 1 1 calc R B .
O2 O 0.9425(3) 0.5083(2) 0.84891(19) 0.0130(8) Uani 1 1 d . . .
C2 C 0.9171(4) 0.3447(3) 0.8093(3) 0.0107(10) Uani 1 1 d . A .
N2 N 0.3583(4) 0.4553(3) 0.7060(2) 0.0119(9) Uani 1 1 d . . 1
O3 O 1.1959(3) 0.4391(2) 0.82397(19) 0.0159(8) Uani 1 1 d . A 1
C3 C 1.0181(4) 0.3446(3) 0.7721(3) 0.0122(11) Uani 1 1 d . A 1
O4 O 1.1007(3) 0.4761(2) 0.71587(19) 0.0133(8) Uani 1 1 d . . 1
C4 C 1.0396(5) 0.2611(4) 0.7375(3) 0.0160(11) Uani 1 1 d . A 1
H4A H 1.1049 0.2592 0.7113 0.019 Uiso 1 1 calc R A 1
O5 O 0.2867(3) 0.1329(2) 0.65912(19) 0.0142(8) Uani 1 1 d . B 1
C5 C 0.9648(5) 0.1803(3) 0.7413(3) 0.0154(11) Uani 1 1 d . A 1
H5A H 0.9796 0.1251 0.7167 0.019 Uiso 1 1 calc R A 1
C6 C 0.8796(5) 0.4313(3) 0.8475(3) 0.0118(11) Uani 1 1 d . . 1
O6 O 0.2699(3) 0.2228(3) 0.5641(2) 0.0189(8) Uani 1 1 d . B 1
C7 C 1.1109(5) 0.4277(3) 0.7724(3) 0.0113(11) Uani 1 1 d . A 1
O7 O 0.6116(3) 0.1584(2) 0.78135(19) 0.0130(8) Uani 1 1 d . B 1
C8 C 0.3150(5) 0.3790(4) 0.6669(3) 0.0151(11) Uani 1 1 d . B 1
H8A H 0.2394 0.3857 0.6351 0.018 Uiso 1 1 calc R B 1
O8 O 0.5862(3) 0.1526(3) 0.6650(2) 0.0250(9) Uani 1 1 d . B 1
O9 O -0.0797(3) 0.0610(2) 0.51863(19) 0.0140(8) Uani 1 1 d . . 1
C9 C 0.3759(5) 0.2915(3) 0.6710(3) 0.0109(10) Uani 1 1 d . B 1
O10 O 0.0029(3) 0.1913(2) 0.57095(19) 0.0143(8) Uani 1 1 d . B 1
C10 C 0.4908(4) 0.2813(3) 0.7166(2) 0.0080(10) Uani 1 1 d U B 1
C11 C 0.5388(4) 0.3606(3) 0.7559(3) 0.0108(10) Uani 1 1 d . B 1
H11A H 0.6165 0.3564 0.7861 0.013 Uiso 1 1 calc R B 1
O11 O 0.7952(5) 0.0843(3) 0.9058(2) 0.0320(11) Uani 1 1 d D B 1
H11C H 0.762(7) 0.064(5) 0.940(3) 0.07(3) Uiso 1 1 d D C 1
H11B H 0.864(4) 0.107(5) 0.929(3) 0.05(2) Uiso 1 1 d D D 1
C12 C 0.4705(5) 0.4456(3) 0.7500(3) 0.0117(11) Uani 1 1 d . B 1
H12A H 0.5028 0.4981 0.7773 0.014 Uiso 1 1 calc R B 1
O12 O 0.3529(3) 0.0280(3) 0.5298(2) 0.0162(8) Uani 1 1 d D B 1
H12B H 0.413(6) -0.006(5) 0.552(4) 0.09(3) Uiso 1 1 d D E 1
H12C H 0.378(6) 0.053(4) 0.495(2) 0.04(2) Uiso 1 1 d D F 1
O13 O 0.1335(4) 0.1339(3) 0.4455(2) 0.0173(8) Uani 1 1 d D B 1
H13B H 0.165(7) 0.112(5) 0.412(3) 0.06(3) Uiso 1 1 d D G 1
H13A H 0.139(6) 0.1945(10) 0.442(3) 0.029(18) Uiso 1 1 d D H 1
C13 C 0.5679(4) 0.1888(3) 0.7191(3) 0.0100(10) Uani 1 1 d U B 1
C14 C 0.3086(4) 0.2099(4) 0.6280(3) 0.0130(11) Uani 1 1 d . B 1
O14 O 0.5576(3) 0.5846(3) 0.0886(2) 0.0258(10) Uani 1 1 d . I 1
H14A H 0.6011 0.6440 0.1025 0.039 Uiso 1 1 d R I 1
O15 O 0.4808(5) 0.2799(3) 0.3890(3) 0.0505(14) Uani 1 1 d . J 1
H15F H 0.4213 0.2804 0.3459 0.076 Uiso 1 1 d R J 1
C15 C -0.2261(5) 0.1862(4) 0.5380(3) 0.0278(15) Uani 1 1 d . B 1
H15A H -0.2602 0.2017 0.4904 0.042 Uiso 1 1 calc R B 1
H15B H -0.2221 0.2436 0.5658 0.042 Uiso 1 1 calc R B 1
H15C H -0.2803 0.1397 0.5549 0.042 Uiso 1 1 calc R B 1
C16 C -0.0949(5) 0.1451(4) 0.5424(3) 0.0150(11) Uani 1 1 d . B 1
O16 O 0.2891(5) 0.3945(4) 0.3022(3) 0.0470(13) Uani 1 1 d . K 1
H16A H 0.3349 0.4544 0.3093 0.071 Uiso 1 1 d R K 1
O19 O 0.9684(8) 0.1117(6) 0.0878(5) 0.038(2) Uani 0.50 1 d P L 1
H19A H 0.8907 0.0834 0.0638 0.057 Uiso 0.50 1 d PR L 1
H19B H 0.9884 0.1679 0.0630 0.057 Uiso 0.50 1 d PR L 1
O20 O 0.7015(16) 0.5492(8) 0.4872(6) 0.081(5) Uani 0.50 1 d P M 1
O21 O 0.6728(7) 0.4563(6) 0.5217(4) 0.0278(19) Uani 0.50 1 d P N 2
O22 O 0.7194(12) 0.4377(6) 0.6085(6) 0.054(3) Uani 0.50 1 d P O 3
O23 O 0.8465(12) 0.4919(14) 0.6372(7) 0.142(9) Uani 0.50 1 d P P 4
H23A H 0.7649 0.5011 0.6080 0.213 Uiso 0.50 1 d PR P 4
H23C H 0.8896 0.4386 0.6201 0.213 Uiso 0.50 1 d PR P 4
O17 O 0.0494(7) 0.3347(6) 0.4560(6) 0.040(3) Uani 0.50 1 d P Q 1
H17B H 0.1361 0.3571 0.4658 0.060 Uiso 0.50 1 d PR Q 1
O24 O 0.1636(14) 0.3175(8) 0.4139(8) 0.089(5) Uani 0.50 1 d P R 2
H24A H 0.1482 0.3256 0.3643 0.134 Uiso 0.50 1 d PR R 2
H24C H 0.2500 0.3355 0.4324 0.134 Uiso 0.50 1 d PR R 2
O26 O 0.0126(15) 0.401(3) 0.4878(13) 0.31(2) Uani 0.50 1 d P S 3
H20D H 0.0087 0.3404 0.5116 0.376 Uiso 0.50 1 d PR S 3
H20B H 0.0946 0.4299 0.5028 0.470 Uiso 0.50 1 d PR S 3
O18 O 0.5158(14) 0.3299(8) 0.5399(7) 0.073(4) Uani 0.50 1 d P T 1
H18A H 0.5107 0.3968 0.5520 0.109 Uiso 0.50 1 d PR T 1
H18B H 0.5879 0.3008 0.5690 0.109 Uiso 0.50 1 d PR T 1
O25 O 0.4329(8) 0.3610(6) 0.5036(5) 0.025(2) Uani 0.50 1 d P U 2
H25D H 0.4164 0.2935 0.5088 0.030 Uiso 0.50 1 d PR U 2
H25A H 0.5161 0.3691 0.4915 0.038 Uiso 0.50 1 d PR U 2

loop_
_atom_site_aniso_label
_atom_site_aniso_U_11
_atom_site_aniso_U_22
_atom_site_aniso_U_33
_atom_site_aniso_U_23
_atom_site_aniso_U_13
_atom_site_aniso_U_12
O1 0.0097(17) 0.0082(18) 0.022(2) -0.0016(15) 0.0043(15) -0.0026(15)
Er1 0.00780(13) 0.00357(13) 0.01470(14) -0.00163(9) -0.00209(9) -0.00016(9)
Cu1 0.0066(3) 0.0019(3) 0.0202(3) 0.0000(2) -0.0023(2) -0.0002(2)
N1 0.009(2) 0.007(2) 0.022(3) 0.0003(19) 0.0014(17) 0.0009(18)
C1 0.009(2) 0.008(2) 0.023(3) 0.001(2) 0.000(2) 0.002(2)
O2 0.0126(17) 0.0043(17) 0.022(2) -0.0011(15) 0.0029(15) -0.0039(15)
C2 0.010(2) 0.005(2) 0.016(3) 0.000(2) 0.000(2) 0.000(2)
N2 0.010(2) 0.0027(19) 0.020(2) 0.0001(18) -0.0046(17) 0.0002(17)
O3 0.0109(18) 0.0166(19) 0.019(2) 0.0007(16) 0.0001(15) -0.0040(16)
C3 0.010(2) 0.005(2) 0.020(3) 0.003(2) -0.003(2) 0.000(2)
O4 0.0111(17) 0.0047(17) 0.022(2) 0.0039(16) -0.0018(14) -0.0011(15)
C4 0.016(3) 0.009(2) 0.025(3) 0.001(2) 0.010(2) -0.001(2)
O5 0.0133(18) 0.0044(17) 0.024(2) -0.0021(16) -0.0010(15) -0.0039(15)
C5 0.015(3) 0.005(2) 0.027(3) -0.004(2) 0.005(2) 0.002(2)
C6 0.008(2) 0.009(3) 0.016(3) 0.001(2) -0.005(2) 0.004(2)
O6 0.0225(19) 0.0099(18) 0.020(2) -0.0020(16) -0.0075(16) -0.0016(16)
C7 0.009(2) 0.005(2) 0.021(3) 0.000(2) 0.004(2) 0.004(2)
O7 0.0077(16) 0.0066(17) 0.024(2) 0.0021(15) 0.0008(14) 0.0008(15)
C8 0.015(3) 0.008(2) 0.019(3) 0.000(2) -0.008(2) 0.003(2)
O8 0.0178(19) 0.030(2) 0.027(2) -0.0134(19) 0.0043(16) 0.0052(18)
O9 0.0116(17) 0.0074(17) 0.020(2) -0.0041(15) -0.0043(15) 0.0022(15)
C9 0.015(2) 0.003(2) 0.015(3) -0.001(2) 0.002(2) -0.001(2)
O10 0.0129(17) 0.0065(17) 0.022(2) -0.0057(15) -0.0028(15) -0.0023(15)
C10 0.0082(13) 0.0070(13) 0.0087(13) 0.0009(9) 0.0014(9) -0.0005(9)
C11 0.004(2) 0.007(2) 0.020(3) 0.002(2) 0.0005(19) 0.003(2)
O11 0.047(3) 0.029(2) 0.021(3) -0.009(2) 0.011(2) -0.018(2)
C12 0.011(2) 0.007(2) 0.016(3) -0.004(2) -0.003(2) -0.003(2)
O12 0.0124(19) 0.016(2) 0.021(2) 0.0026(17) 0.0058(16) 0.0014(17)
O13 0.027(2) 0.0107(19) 0.015(2) -0.0024(17) 0.0039(16) -0.0024(18)
C13 0.0091(13) 0.0095(13) 0.0114(13) -0.0007(10) 0.0015(9) -0.0011(10)
C14 0.011(2) 0.008(2) 0.019(3) -0.007(2) -0.002(2) 0.003(2)
O14 0.0145(19) 0.037(2) 0.026(2) -0.017(2) 0.0037(16) -0.0098(19)
O15 0.062(3) 0.047(3) 0.053(3) 0.024(3) 0.039(3) 0.023(3)
C15 0.012(3) 0.019(3) 0.049(4) -0.013(3) -0.001(3) 0.003(3)
C16 0.017(3) 0.010(3) 0.017(3) 0.001(2) 0.000(2) 0.004(2)
O16 0.043(3) 0.051(3) 0.050(3) 0.003(3) 0.015(2) 0.004(3)
O19 0.047(6) 0.011(4) 0.047(6) 0.004(4) -0.019(4) -0.006(4)
O20 0.181(15) 0.033(6) 0.045(7) -0.007(5) 0.061(9) 0.010(8)
O21 0.027(4) 0.032(5) 0.023(5) 0.000(4) 0.001(3) -0.001(4)
O22 0.091(9) 0.024(5) 0.056(8) 0.001(5) 0.032(7) 0.002(5)
O23 0.076(9) 0.26(2) 0.063(9) -0.115(12) -0.056(7) 0.119(12)
O17 0.010(4) 0.009(4) 0.095(9) -0.006(5) -0.007(4) 0.003(3)
O24 0.144(13) 0.041(7) 0.108(12) 0.017(7) 0.089(10) 0.003(8)
O26 0.048(10) 0.64(6) 0.23(3) -0.32(4) -0.049(12) 0.07(2)
O18 0.119(11) 0.035(7) 0.090(11) -0.017(7) 0.089(10) -0.015(7)
O25 0.031(5) 0.019(5) 0.031(6) -0.002(4) 0.017(4) -0.009(4)

loop_
_atom_type_symbol
_atom_type_description
_atom_type_scat_dispersion_real
_atom_type_scat_dispersion_imag
_atom_type_scat_source
C C 0.0033 0.0016 'International Tables Vol C Tables 4.2.6.8 and 6.1.1.4'
H H 0.0000 0.0000 'International Tables Vol C Tables 4.2.6.8 and 6.1.1.4'
N N 0.0061 0.0033 'International Tables Vol C Tables 4.2.6.8 and 6.1.1.4'
O O 0.0106 0.0060 'International Tables Vol C Tables 4.2.6.8 and 6.1.1.4'
Cu Cu 0.3201 1.2651 'International Tables Vol C Tables 4.2.6.8 and 6.1.1.4'
Er Er -0.2586 4.9576 'International Tables Vol C Tables 4.2.6.8 and 6.1.1.4'

loop_
_geom_angle_atom_site_label_1
_geom_angle_atom_site_label_2
_geom_angle_atom_site_label_3
_geom_angle
_geom_angle_site_symmetry_1
_geom_angle_site_symmetry_3
C6 O1 Er1 91.1(3) . 2_656
O12 Er1 O13 80.56(14) . .
O12 Er1 O9 84.98(13) . 3_556
O13 Er1 O9 76.04(13) . 3_556
O12 Er1 O1 75.52(13) . 2_646
O13 Er1 O1 143.30(13) . 2_646
O9 Er1 O1 74.52(12) 3_556 2_646
O12 Er1 O10 147.94(13) . .
O13 Er1 O10 82.39(13) . .
O9 Er1 O10 116.79(11) 3_556 .
O1 Er1 O10 130.83(12) 2_646 .
O12 Er1 O2 128.13(13) . 2_646
O13 Er1 O2 149.40(13) . 2_646
O9 Er1 O2 94.29(12) 3_556 2_646
O1 Er1 O2 54.77(11) 2_646 2_646
O10 Er1 O2 76.22(12) . 2_646
O12 Er1 O5 81.62(13) . .
O13 Er1 O5 124.81(13) . .
O9 Er1 O5 152.40(11) 3_556 .
O1 Er1 O5 78.81(12) 2_646 .
O10 Er1 O5 86.18(11) . .
O2 Er1 O5 75.66(12) 2_646 .
O12 Er1 O6 76.15(13) . .
O13 Er1 O6 71.31(13) . .
O9 Er1 O6 144.40(13) 3_556 .
O1 Er1 O6 127.34(12) 2_646 .
O10 Er1 O6 72.73(11) . .
O2 Er1 O6 121.13(12) 2_646 .
O5 Er1 O6 53.77(12) . .
O12 Er1 O9 146.72(13) . .
O13 Er1 O9 78.98(13) . .
O9 Er1 O9 64.76(13) 3_556 .
O1 Er1 O9 107.13(11) 2_646 .
O10 Er1 O9 52.99(11) . .
O2 Er1 O9 70.72(12) 2_646 .
O5 Er1 O9 131.66(12) . .
O6 Er1 O9 120.68(11) . .
O12 Er1 C6 103.12(14) . 2_646
O13 Er1 C6 155.78(14) . 2_646
O9 Er1 C6 80.41(14) 3_556 2_646
O1 Er1 C6 27.83(13) 2_646 2_646
O10 Er1 C6 103.56(14) . 2_646
O2 Er1 C6 27.40(13) 2_646 2_646
O5 Er1 C6 79.30(13) . 2_646
O6 Er1 C6 132.92(13) . 2_646
O9 Er1 C6 85.96(13) . 2_646
O12 Er1 C14 78.54(14) . .
O13 Er1 C14 98.00(15) . .
O9 Er1 C14 163.24(13) 3_556 .
O1 Er1 C14 103.95(14) 2_646 .
O10 Er1 C14 77.20(13) . .
O2 Er1 C14 98.28(14) 2_646 .
O5 Er1 C14 27.07(13) . .
O6 Er1 C14 26.74(14) . .
O9 Er1 C14 130.15(12) . .
C6 Er1 C14 106.21(15) 2_646 .
O12 Er1 C16 160.28(15) . .
O13 Er1 C16 79.73(15) . .
O9 Er1 C16 90.98(14) 3_556 .
O1 Er1 C16 121.95(13) 2_646 .
O10 Er1 C16 26.32(13) . .
O2 Er1 C16 71.36(13) 2_646 .
O5 Er1 C16 109.30(14) . .
O6 Er1 C16 96.74(13) . .
O9 Er1 C16 26.67(13) . .
C6 Er1 C16 95.19(15) 2_646 .
C14 Er1 C16 103.50(14) . .
O7 Cu1 N2 91.47(15) . 2_646
O7 Cu1 O4 172.57(15) . 2_746
N2 Cu1 O4 88.86(15) 2_646 2_746
O7 Cu1 N1 88.80(15) . .
N2 Cu1 N1 177.05(18) 2_646 .
O4 Cu1 N1 90.50(15) 2_746 .
O7 Cu1 O11 91.15(17) . .
N2 Cu1 O11 92.33(17) 2_646 .
O4 Cu1 O11 96.25(17) 2_746 .
N1 Cu1 O11 90.61(17) . .
C1 N1 C5 118.1(4) . .
C1 N1 Cu1 116.4(3) . .
C5 N1 Cu1 125.4(3) . .
N1 C1 C2 123.5(5) . .
C6 O2 Er1 90.3(3) . 2_656
C1 C2 C3 118.6(5) . .
C1 C2 C6 117.8(4) . .
C3 C2 C6 123.5(4) . .
C8 N2 C12 117.6(4) . .
C8 N2 Cu1 119.4(3) . 2_656
C12 N2 Cu1 122.0(3) . 2_656
C4 C3 C2 117.6(4) . .
C4 C3 C7 118.5(4) . .
C2 C3 C7 123.7(4) . .
C7 O4 Cu1 115.3(3) . 2_756
C3 C4 C5 120.5(5) . .
C14 O5 Er1 92.7(3) . .
N1 C5 C4 121.5(5) . .
O2 C6 O1 121.7(4) . .
O2 C6 C2 120.2(4) . .
O1 C6 C2 118.0(4) . .
O2 C6 Er1 62.3(3) . 2_656
O1 C6 Er1 61.1(3) . 2_656
C2 C6 Er1 166.2(4) . 2_656
C14 O6 Er1 90.8(3) . .
O3 C7 O4 125.0(5) . .
O3 C7 C3 118.9(5) . .
O4 C7 C3 115.9(4) . .
C13 O7 Cu1 115.5(3) . .
N2 C8 C9 123.6(5) . .
C16 O9 Er1 150.0(3) . 3_556
C16 O9 Er1 92.7(3) . .
Er1 O9 Er1 115.24(13) 3_556 .
C8 C9 C10 118.8(5) . .
C8 C9 C14 117.1(4) . .
C10 C9 C14 124.0(4) . .
C16 O10 Er1 95.9(3) . .
C11 C10 C9 118.2(4) . .
C11 C10 C13 120.5(4) . .
C9 C10 C13 121.1(4) . .
C12 C11 C10 119.6(4) . .
N2 C12 C11 122.1(5) . .
O8 C13 O7 126.6(5) . .
O8 C13 C10 119.1(5) . .
O7 C13 C10 114.2(4) . .
O6 C14 O5 122.6(5) . .
O6 C14 C9 119.1(5) . .
O5 C14 C9 118.2(5) . .
O6 C14 Er1 62.5(3) . .
O5 C14 Er1 60.3(3) . .
C9 C14 Er1 172.2(3) . .
O10 C16 O9 118.5(4) . .
O10 C16 C15 121.3(5) . .
O9 C16 C15 120.2(5) . .
O10 C16 Er1 57.8(2) . .
O9 C16 Er1 60.6(3) . .
C15 C16 Er1 178.1(4) . .

loop_
_geom_bond_atom_site_label_1
_geom_bond_atom_site_label_2
_geom_bond_distance
_geom_bond_site_symmetry_2
O1 C6 1.276(6) .
O1 Er1 2.391(3) 2_656
Er1 O12 2.313(4) .
Er1 O13 2.318(4) .
Er1 O9 2.346(3) 3_556
Er1 O1 2.391(3) 2_646
Er1 O10 2.415(3) .
Er1 O2 2.418(3) 2_646
Er1 O5 2.422(4) .
Er1 O6 2.472(4) .
Er1 O9 2.476(3) .
Er1 C6 2.732(5) 2_646
Er1 C14 2.787(5) .
Er1 C16 2.838(5) .
Cu1 O7 1.973(3) .
Cu1 N2 1.993(4) 2_646
Cu1 O4 1.997(3) 2_746
Cu1 N1 2.001(4) .
Cu1 O11 2.246(5) .
N1 C1 1.333(6) .
N1 C5 1.346(6) .
C1 C2 1.379(7) .
O2 C6 1.257(6) .
O2 Er1 2.418(3) 2_656
C2 C3 1.396(7) .
C2 C6 1.503(7) .
N2 C8 1.339(6) .
N2 C12 1.350(6) .
N2 Cu1 1.993(4) 2_656
O3 C7 1.240(6) .
C3 C4 1.378(7) .
C3 C7 1.516(7) .
O4 C7 1.279(6) .
O4 Cu1 1.997(3) 2_756
C4 C5 1.383(7) .
O5 C14 1.269(6) .
C6 Er1 2.732(5) 2_656
O6 C14 1.254(6) .
O7 C13 1.292(6) .
C8 C9 1.371(7) .
O8 C13 1.215(6) .
O9 C16 1.275(6) .
O9 Er1 2.346(3) 3_556
C9 C10 1.388(7) .
C9 C14 1.512(7) .
O10 C16 1.265(6) .
C10 C11 1.386(7) .
C10 C13 1.518(6) .
C11 C12 1.379(7) .
C15 C16 1.496(7) .
